data_7028223
loop_
_publ_author_name
'Langer, Jens'
'G\"orls, Helmar'

_publ_section_title
;
 Synthesis, characterization and reactivity of potassium and barium
 complexes containing phosphane-borane stabilized methanides.
;
_journal_issue 2
_journal_name_full 'Dalton transactions (Cambridge, England : 2003)'
_journal_page_first 458
_journal_page_last 468
_journal_paper_doi 10.1039/c3dt52257a
_journal_volume 43
_journal_year 2014
_chemical_formula_moiety 'C25 H50 Ba I2 O5'
_chemical_formula_sum 'C25 H50 Ba I2 O5'
_chemical_formula_weight 821.79
_space_group_IT_number 33
_symmetry_cell_setting orthorhombic
_symmetry_space_group_name_Hall 'P 2c -2n'
_symmetry_space_group_name_H-M 'P n a 21'
_atom_sites_solution_hydrogens geom
_atom_sites_solution_primary direct
_atom_sites_solution_secondary difmap
_audit_creation_method SHELXL-97
_cell_angle_alpha 90.00
_cell_angle_beta 90.00
_cell_angle_gamma 90.00
_cell_formula_units_Z 8
_cell_length_a 20.7760(5)
_cell_length_b 9.2017(2)
_cell_length_c 34.0552(9)
_cell_measurement_reflns_used 31285
_cell_measurement_temperature 133(2)
_cell_measurement_theta_max 27.50
_cell_measurement_theta_min 2.29
_cell_volume 6510.5(3)
_computing_cell_refinement DENZO
_computing_data_collection COLLECT
_computing_data_reduction DENZO
_computing_molecular_graphics SHELXTL/PC
_computing_publication_material SHELXL-97
_computing_structure_refinement 'SHELXL-97 (Sheldrick, 2008)'
_computing_structure_solution 'SHELXS-97 (Sheldrick, 2008)'
_diffrn_ambient_temperature 133(2)
_diffrn_measured_fraction_theta_full 0.971
_diffrn_measured_fraction_theta_max 0.971
_diffrn_measurement_device_type KappaCCD
_diffrn_measurement_method 'phi- + omega-scan'
_diffrn_radiation_monochromator graphite
_diffrn_radiation_source 'fine-focus sealed tube'
_diffrn_radiation_type MoK\a
_diffrn_radiation_wavelength 0.71073
_diffrn_reflns_av_R_equivalents 0.0334
_diffrn_reflns_av_sigmaI/netI 0.0316
_diffrn_reflns_limit_h_max 26
_diffrn_reflns_limit_h_min -26
_diffrn_reflns_limit_k_max 11
_diffrn_reflns_limit_k_min -11
_diffrn_reflns_limit_l_max 44
_diffrn_reflns_limit_l_min -44
_diffrn_reflns_number 31285
_diffrn_reflns_theta_full 27.50
_diffrn_reflns_theta_max 27.50
_diffrn_reflns_theta_min 2.29
_exptl_absorpt_coefficient_mu 3.145
_exptl_absorpt_correction_type none
_exptl_crystal_colour colourless
_exptl_crystal_density_diffrn 1.677
_exptl_crystal_density_method 'not measured'
_exptl_crystal_description prism
_exptl_crystal_F_000 3216
_exptl_crystal_size_max 0.06
_exptl_crystal_size_mid 0.06
_exptl_crystal_size_min 0.05
_refine_diff_density_max 2.636
_refine_diff_density_min -0.827
_refine_diff_density_rms 0.153
_refine_ls_abs_structure_details 'Flack H D (1983), Acta Cryst. A39, 876-881'
_refine_ls_abs_structure_Flack 0.66(3)
_refine_ls_extinction_method none
_refine_ls_goodness_of_fit_ref 1.133
_refine_ls_hydrogen_treatment constr
_refine_ls_matrix_type full
_refine_ls_number_parameters 585
_refine_ls_number_reflns 13000
_refine_ls_number_restraints 1
_refine_ls_restrained_S_all 1.133
_refine_ls_R_factor_all 0.0425
_refine_ls_R_factor_gt 0.0403
_refine_ls_shift/su_max 0.009
_refine_ls_shift/su_mean 0.004
_refine_ls_structure_factor_coef Fsqd
_refine_ls_weighting_details 'calc w=1/[\s^2^(Fo^2^)+(0.0321P)^2^+43.5672P] where P=(Fo^2^+2Fc^2^)/3'
_refine_ls_weighting_scheme calc
_refine_ls_wR_factor_gt 0.0948
_refine_ls_wR_factor_ref 0.0962
_reflns_number_gt 12584
_reflns_number_total 13000
_reflns_threshold_expression >2sigma(I)
_cod_data_source_file c3dt52257a.txt
_cod_data_source_block FO4838
_cod_original_sg_symbol_H-M 'P na2(1)'
_cod_database_code 7028223

loop_
_symmetry_equiv_pos_as_xyz
'x, y, z'
'-x, -y, z+1/2'
'x+1/2, -y+1/2, z'
'-x+1/2, y+1/2, z+1/2'

loop_
_atom_site_label
_atom_site_type_symbol
_atom_site_fract_x
_atom_site_fract_y
_atom_site_fract_z
_atom_site_U_iso_or_equiv
_atom_site_adp_type
_atom_site_occupancy
_atom_site_symmetry_multiplicity
_atom_site_calc_flag
_atom_site_refinement_flags
_atom_site_disorder_assembly
_atom_site_disorder_group
Ba1A Ba -0.581209(19) 0.57653(4) -0.756656(12) 0.01626(8) Uani 1 1 d . A .
I1A I -0.50757(2) 0.83232(6) -0.700313(15) 0.02526(11) Uani 1 1 d . . .
I2A I -0.66020(3) 0.34704(6) -0.816638(16) 0.02970(12) Uani 1 1 d . . .
O1A O -0.4854(3) 0.6475(6) -0.81026(17) 0.0256(12) Uani 1 1 d . . .
O2A O -0.4847(3) 0.3684(6) -0.7573(2) 0.0323(13) Uani 1 1 d . . .
O3A O -0.5980(3) 0.3865(6) -0.69391(17) 0.0294(12) Uani 1 1 d . . .
O4A O -0.6951(3) 0.6452(7) -0.71919(19) 0.0329(14) Uani 1 1 d . . .
O5A O -0.6295(3) 0.7811(7) -0.80601(17) 0.0306(13) Uani 1 1 d . . .
C1A C -0.4890(4) 0.5635(10) -0.8455(3) 0.0274(17) Uani 1 1 d . . .
H1AA H -0.5205 0.6085 -0.8636 0.033 Uiso 1 1 calc R . .
H1AB H -0.5044 0.4644 -0.8391 0.033 Uiso 1 1 calc R . .
C2A C -0.4240(4) 0.5535(9) -0.8658(2) 0.0257(17) Uani 1 1 d . . .
H2AA H -0.3934 0.4999 -0.8489 0.031 Uiso 1 1 calc R . .
H2AB H -0.4285 0.4997 -0.8908 0.031 Uiso 1 1 calc R . .
C3A C -0.3981(4) 0.7051(9) -0.8739(2) 0.0260(17) Uani 1 1 d . . .
H3AA H -0.4252 0.7533 -0.8939 0.031 Uiso 1 1 calc R . .
H3AB H -0.3537 0.6983 -0.8842 0.031 Uiso 1 1 calc R . .
C4A C -0.3983(5) 0.7953(10) -0.8360(3) 0.035(2) Uani 1 1 d . . .
H4AA H -0.3664 0.7551 -0.8173 0.042 Uiso 1 1 calc R . .
H4AB H -0.3860 0.8968 -0.8420 0.042 Uiso 1 1 calc R . .
C5A C -0.4642(4) 0.7922(9) -0.8179(3) 0.0316(19) Uani 1 1 d . . .
H5AA H -0.4635 0.8476 -0.7930 0.038 Uiso 1 1 calc R . .
H5AB H -0.4951 0.8403 -0.8358 0.038 Uiso 1 1 calc R . .
C6A C -0.4720(10) 0.222(2) -0.7660(7) 0.031(6) Uiso 0.50 1 d P A 1
H6AA H -0.5074 0.1824 -0.7822 0.037 Uiso 0.50 1 calc PR A 1
H6AB H -0.4701 0.1656 -0.7413 0.037 Uiso 0.50 1 calc PR A 1
C7A C -0.4070(10) 0.205(2) -0.7885(6) 0.030(4) Uiso 0.50 1 d P A 1
H7AA H -0.4007 0.1008 -0.7951 0.036 Uiso 0.50 1 calc PR A 1
H7AB H -0.4096 0.2593 -0.8135 0.036 Uiso 0.50 1 calc PR A 1
C6C C -0.4805(10) 0.222(2) -0.7757(6) 0.024(5) Uiso 0.50 1 d P A 2
H6CA H -0.4805 0.1464 -0.7550 0.029 Uiso 0.50 1 calc PR A 2
H6CB H -0.5187 0.2056 -0.7926 0.029 Uiso 0.50 1 calc PR A 2
C7C C -0.4228(10) 0.208(2) -0.7991(6) 0.031(4) Uiso 0.50 1 d P A 2
H7CA H -0.4244 0.2750 -0.8218 0.037 Uiso 0.50 1 calc PR A 2
H7CB H -0.4188 0.1072 -0.8092 0.037 Uiso 0.50 1 calc PR A 2
C8A C -0.3579(5) 0.2496(13) -0.7691(4) 0.057(3) Uani 1 1 d . . .
H8AA H -0.3197 0.2518 -0.7864 0.068 Uiso 0.50 1 calc PR A 1
H8AB H -0.3489 0.1814 -0.7473 0.068 Uiso 0.50 1 calc PR A 1
H8AC H -0.3694 0.1892 -0.7456 0.068 Uiso 0.50 1 d PR A 2
H8AD H -0.3136 0.2234 -0.7779 0.068 Uiso 0.50 1 d PR A 2
C9A C -0.3697(5) 0.3991(12) -0.7527(4) 0.047(2) Uani 1 1 d . A .
H9AA H -0.3347 0.4240 -0.7342 0.056 Uiso 1 1 calc R . .
H9AB H -0.3686 0.4705 -0.7745 0.056 Uiso 1 1 calc R . .
C10A C -0.4328(4) 0.4104(11) -0.7320(3) 0.037(2) Uani 1 1 d . A .
H10A H -0.4324 0.3470 -0.7085 0.044 Uiso 1 1 calc R . .
H10B H -0.4395 0.5118 -0.7231 0.044 Uiso 1 1 calc R . .
C11A C -0.5848(5) 0.4116(11) -0.6534(3) 0.042(2) Uani 1 1 d . A .
H11A H -0.5394 0.3842 -0.6485 0.050 Uiso 0.50 1 calc PR B 1
H11B H -0.5885 0.5174 -0.6485 0.050 Uiso 0.50 1 calc PR B 1
H11C H -0.5831 0.5165 -0.6466 0.050 Uiso 0.50 1 d PR B 2
H11D H -0.5404 0.3712 -0.6514 0.050 Uiso 0.50 1 d PR B 2
C12A C -0.6224(12) 0.341(3) -0.6265(7) 0.040(6) Uiso 0.50 1 d P A 1
H12A H -0.6635 0.3945 -0.6238 0.048 Uiso 0.50 1 calc PR A 1
H12B H -0.6005 0.3443 -0.6007 0.048 Uiso 0.50 1 calc PR A 1
C12C C -0.6418(11) 0.342(2) -0.6294(6) 0.031(5) Uiso 0.50 1 d P A 2
H12C H -0.6372 0.3635 -0.6011 0.037 Uiso 0.50 1 calc PR A 2
H12D H -0.6837 0.3802 -0.6386 0.037 Uiso 0.50 1 calc PR A 2
C13A C -0.6374(5) 0.1803(10) -0.6366(3) 0.040(2) Uani 1 1 d . . .
H13A H -0.6757 0.1489 -0.6216 0.048 Uiso 0.50 1 calc PR A 1
H13B H -0.6007 0.1190 -0.6284 0.048 Uiso 0.50 1 calc PR A 1
H13C H -0.6657 0.1259 -0.6180 0.048 Uiso 0.50 1 d PR A 2
H13D H -0.5924 0.1444 -0.6336 0.048 Uiso 0.50 1 d PR A 2
C14A C -0.6502(5) 0.1553(11) -0.6809(3) 0.042(2) Uani 1 1 d . A .
H14A H -0.6487 0.0501 -0.6870 0.050 Uiso 0.50 1 calc PR C 1
H14B H -0.6932 0.1929 -0.6881 0.050 Uiso 0.50 1 calc PR C 1
H14C H -0.6495 0.0509 -0.6883 0.050 Uiso 0.50 1 d PR C 2
H14D H -0.6949 0.1927 -0.6841 0.050 Uiso 0.50 1 d PR C 2
C15C C -0.5990(6) 0.2342(9) -0.7032(3) 0.045(2) Uani 1 1 d . A .
H15C H -0.5565 0.1912 -0.6969 0.054 Uiso 1 1 calc R . .
H15D H -0.6065 0.2219 -0.7317 0.054 Uiso 1 1 calc R . .
C16A C -0.7530(4) 0.5583(11) -0.7242(3) 0.043(2) Uani 1 1 d . A .
H16A H -0.7563 0.4873 -0.7024 0.051 Uiso 1 1 calc R . .
H16B H -0.7503 0.5033 -0.7491 0.051 Uiso 1 1 calc R . .
C17A C -0.8127(4) 0.6535(12) -0.7247(3) 0.039(2) Uani 1 1 d . . .
H17A H -0.8108 0.7204 -0.7474 0.047 Uiso 1 1 calc R A .
H17B H -0.8515 0.5919 -0.7276 0.047 Uiso 1 1 calc R . .
C18A C -0.8173(4) 0.7407(10) -0.6871(3) 0.0299(18) Uani 1 1 d . A .
H18A H -0.8257 0.6748 -0.6647 0.036 Uiso 1 1 calc R . .
H18B H -0.8535 0.8104 -0.6890 0.036 Uiso 1 1 calc R . .
C19A C -0.7543(4) 0.8234(11) -0.6803(3) 0.033(2) Uani 1 1 d . . .
H19A H -0.7493 0.8994 -0.7006 0.039 Uiso 1 1 calc R A .
H19B H -0.7557 0.8718 -0.6543 0.039 Uiso 1 1 calc R . .
C20A C -0.6980(4) 0.7223(10) -0.6818(2) 0.0298(18) Uani 1 1 d . A .
H20A H -0.6578 0.7783 -0.6780 0.036 Uiso 1 1 calc R . .
H20B H -0.7014 0.6509 -0.6601 0.036 Uiso 1 1 calc R . .
C21A C -0.6426(4) 0.7713(10) -0.8478(3) 0.0295(19) Uani 1 1 d . A .
H21A H -0.6306 0.6733 -0.8573 0.035 Uiso 1 1 calc R . .
H21B H -0.6158 0.8432 -0.8619 0.035 Uiso 1 1 calc R . .
C22A C -0.7116(4) 0.7987(11) -0.8566(3) 0.041(2) Uani 1 1 d . . .
H22A H -0.7383 0.7204 -0.8451 0.050 Uiso 1 1 calc R A .
H22B H -0.7183 0.7983 -0.8854 0.050 Uiso 1 1 calc R . .
C23A C -0.7328(4) 0.9466(10) -0.8397(4) 0.040(2) Uani 1 1 d . A .
H23A H -0.7109 1.0262 -0.8540 0.048 Uiso 1 1 calc R . .
H23B H -0.7798 0.9588 -0.8430 0.048 Uiso 1 1 calc R . .
C24A C -0.7157(5) 0.9540(10) -0.7965(4) 0.044(3) Uani 1 1 d . . .
H24A H -0.7259 1.0521 -0.7863 0.052 Uiso 1 1 calc R A .
H24B H -0.7421 0.8829 -0.7818 0.052 Uiso 1 1 calc R . .
C25A C -0.6457(5) 0.9224(10) -0.7895(3) 0.036(2) Uani 1 1 d . A .
H25A H -0.6190 0.9986 -0.8020 0.043 Uiso 1 1 calc R . .
H25B H -0.6367 0.9227 -0.7610 0.043 Uiso 1 1 calc R . .
Ba1B Ba -0.641955(19) -0.58940(5) -1.011438(12) 0.01743(9) Uani 1 1 d . D .
I1B I -0.72346(3) -0.83085(6) -1.068328(15) 0.02986(12) Uani 1 1 d . . .
I2B I -0.55683(3) -0.36825(6) -0.952061(16) 0.03014(12) Uani 1 1 d . . .
O1B O -0.5278(3) -0.6789(8) -1.0471(2) 0.0392(16) Uani 1 1 d . . .
O2B O -0.5963(3) -0.7981(6) -0.96208(17) 0.0266(12) Uani 1 1 d . . .
O3B O -0.7380(3) -0.6483(6) -0.95721(17) 0.0262(12) Uani 1 1 d . . .
O4B O -0.7315(3) -0.3663(7) -1.0114(2) 0.0341(13) Uani 1 1 d . . .
O5B O -0.6144(4) -0.4165(8) -1.07538(19) 0.0476(19) Uani 1 1 d . . .
C1B C -0.4705(5) -0.5954(12) -1.0443(4) 0.056(3) Uani 1 1 d . . .
H1BA H -0.4715 -0.5372 -1.0199 0.067 Uiso 1 1 calc R . .
H1BB H -0.4681 -0.5275 -1.0668 0.067 Uiso 1 1 calc R . .
C2B C -0.4117(5) -0.6909(13) -1.0441(4) 0.050(3) Uani 1 1 d . . .
H2BA H -0.3725 -0.6297 -1.0435 0.060 Uiso 1 1 calc R . .
H2BB H -0.4118 -0.7526 -1.0203 0.060 Uiso 1 1 calc R . .
C3B C -0.4105(5) -0.7844(12) -1.0796(3) 0.043(2) Uani 1 1 d . . .
H3BA H -0.3747 -0.8550 -1.0774 0.052 Uiso 1 1 calc R . .
H3BB H -0.4029 -0.7236 -1.1031 0.052 Uiso 1 1 calc R . .
C4B C -0.4738(5) -0.8661(12) -1.0841(3) 0.041(2) Uani 1 1 d . . .
H4BA H -0.4738 -0.9202 -1.1093 0.050 Uiso 1 1 calc R . .
H4BB H -0.4786 -0.9370 -1.0625 0.050 Uiso 1 1 calc R . .
C5B C -0.5296(5) -0.7601(13) -1.0835(3) 0.045(2) Uani 1 1 d . . .
H5BA H -0.5264 -0.6927 -1.1061 0.054 Uiso 1 1 calc R . .
H5BB H -0.5708 -0.8136 -1.0856 0.054 Uiso 1 1 calc R . .
C6B C -0.5850(4) -0.7847(11) -0.9210(2) 0.0299(19) Uani 1 1 d . . .
H6BA H -0.6122 -0.8557 -0.9068 0.036 Uiso 1 1 calc R . .
H6BB H -0.5978 -0.6861 -0.9123 0.036 Uiso 1 1 calc R . .
C7B C -0.5156(4) -0.8100(10) -0.9103(3) 0.034(2) Uani 1 1 d . . .
H7BA H -0.5106 -0.8078 -0.8814 0.040 Uiso 1 1 calc R . .
H7BB H -0.4885 -0.7321 -0.9216 0.040 Uiso 1 1 calc R . .
C8B C -0.4937(4) -0.9594(11) -0.9263(3) 0.037(2) Uani 1 1 d . . .
H8BA H -0.4469 -0.9717 -0.9219 0.045 Uiso 1 1 calc R . .
H8BB H -0.5165 -1.0381 -0.9122 0.045 Uiso 1 1 calc R . .
C9B C -0.5080(5) -0.9690(10) -0.9691(3) 0.038(2) Uani 1 1 d . . .
H9BA H -0.4975 -1.0677 -0.9787 0.046 Uiso 1 1 calc R . .
H9BB H -0.4809 -0.8985 -0.9835 0.046 Uiso 1 1 calc R . .
C10B C -0.5779(5) -0.9371(10) -0.9767(3) 0.036(2) Uani 1 1 d . . .
H10C H -0.5860 -0.9407 -1.0054 0.043 Uiso 1 1 calc R . .
H10D H -0.6046 -1.0130 -0.9641 0.043 Uiso 1 1 calc R . .
C11B C -0.7617(5) -0.7956(10) -0.9516(3) 0.038(2) Uani 1 1 d . . .
H11E H -0.7322 -0.8498 -0.9341 0.045 Uiso 1 1 calc R . .
H11F H -0.7635 -0.8466 -0.9772 0.045 Uiso 1 1 calc R . .
C12B C -0.8287(4) -0.7897(11) -0.9334(3) 0.035(2) Uani 1 1 d . . .
H12E H -0.8586 -0.7417 -0.9520 0.042 Uiso 1 1 calc R . .
H12F H -0.8444 -0.8899 -0.9289 0.042 Uiso 1 1 calc R . .
C13B C -0.8289(4) -0.7077(10) -0.8949(3) 0.0296(18) Uani 1 1 d . . .
H13E H -0.8035 -0.7615 -0.8751 0.036 Uiso 1 1 calc R . .
H13F H -0.8736 -0.6979 -0.8851 0.036 Uiso 1 1 calc R . .
C14B C -0.7996(4) -0.5571(9) -0.9016(2) 0.0276(17) Uani 1 1 d . . .
H14E H -0.8285 -0.4992 -0.9185 0.033 Uiso 1 1 calc R . .
H14F H -0.7955 -0.5063 -0.8761 0.033 Uiso 1 1 calc R . .
C15B C -0.7341(4) -0.5683(10) -0.9207(3) 0.0287(18) Uani 1 1 d . . .
H15E H -0.7172 -0.4696 -0.9258 0.034 Uiso 1 1 calc R . .
H15F H -0.7040 -0.6181 -0.9026 0.034 Uiso 1 1 calc R . .
C16B C -0.7285(8) -0.2249(18) -0.9905(5) 0.014(3) Uiso 0.50 1 d P D 1
H16C H -0.7239 -0.1450 -1.0098 0.016 Uiso 0.50 1 calc PR D 1
H16D H -0.6905 -0.2232 -0.9730 0.016 Uiso 0.50 1 calc PR D 1
C17B C -0.7888(9) -0.202(2) -0.9666(6) 0.024(4) Uiso 0.50 1 d P D 1
H17C H -0.7886 -0.1045 -0.9545 0.029 Uiso 0.50 1 calc PR D 1
H17D H -0.7915 -0.2757 -0.9454 0.029 Uiso 0.50 1 calc PR D 1
C16D C -0.7357(12) -0.224(3) -1.0019(9) 0.047(7) Uiso 0.50 1 d P D 2
H16E H -0.7376 -0.1651 -1.0262 0.057 Uiso 0.50 1 calc PR D 2
H16F H -0.6966 -0.1949 -0.9872 0.057 Uiso 0.50 1 calc PR D 2
C17D C -0.7935(13) -0.193(3) -0.9775(8) 0.044(7) Uiso 0.50 1 d P D 2
H17E H -0.7917 -0.2529 -0.9534 0.053 Uiso 0.50 1 calc PR D 2
H17F H -0.7924 -0.0894 -0.9693 0.053 Uiso 0.50 1 calc PR D 2
C18B C -0.8495(5) -0.2186(13) -0.9960(4) 0.054(3) Uani 1 1 d . . .
H18C H -0.8902 -0.2085 -0.9811 0.065 Uiso 0.50 1 calc PR D 1
H18D H -0.8481 -0.1410 -1.0161 0.065 Uiso 0.50 1 calc PR D 1
H18E H -0.8633 -0.1559 -1.0185 0.065 Uiso 0.50 1 d PR D 2
H18F H -0.8816 -0.2076 -0.9742 0.065 Uiso 0.50 1 d PR D 2
C19B C -0.8471(5) -0.3663(14) -1.0157(4) 0.061(3) Uani 1 1 d . D .
H19C H -0.8835 -0.3785 -1.0342 0.073 Uiso 0.50 1 calc PR E 1
H19D H -0.8485 -0.4454 -0.9960 0.073 Uiso 0.50 1 calc PR E 1
H19E H -0.8601 -0.4258 -0.9924 0.073 Uiso 0.50 1 d PR E 2
H19F H -0.8819 -0.3777 -1.0358 0.073 Uiso 0.50 1 d PR E 2
C20B C -0.7776(9) -0.366(2) -1.0393(6) 0.027(4) Uiso 0.50 1 d P D 1
H20C H -0.7738 -0.4532 -1.0562 0.033 Uiso 0.50 1 calc PR D 1
H20D H -0.7738 -0.2784 -1.0560 0.033 Uiso 0.50 1 calc PR D 1
C20D C -0.7908(11) -0.404(3) -1.0357(7) 0.041(6) Uiso 0.50 1 d P D 2
H20E H -0.7891 -0.3510 -1.0610 0.049 Uiso 0.50 1 calc PR D 2
H20F H -0.7911 -0.5093 -1.0415 0.049 Uiso 0.50 1 calc PR D 2
C21B C -0.5857(14) -0.268(3) -1.0722(9) 0.065(8) Uiso 0.50 1 d P D 1
H21C H -0.5825 -0.2427 -1.0440 0.078 Uiso 0.50 1 calc PR D 1
H21D H -0.5414 -0.2716 -1.0828 0.078 Uiso 0.50 1 calc PR D 1
C22B C -0.6163(16) -0.167(3) -1.0897(9) 0.057(7) Uiso 0.50 1 d P D 1
H22C H -0.5900 -0.0772 -1.0879 0.069 Uiso 0.50 1 calc PR D 1
H22D H -0.6566 -0.1486 -1.0750 0.069 Uiso 0.50 1 calc PR D 1
C23B C -0.6346(14) -0.191(3) -1.1345(8) 0.043(7) Uiso 0.50 1 d P D 1
H23C H -0.6602 -0.1088 -1.1450 0.052 Uiso 0.50 1 calc PR D 1
H23D H -0.5960 -0.2057 -1.1510 0.052 Uiso 0.50 1 calc PR D 1
C24B C -0.6650(17) -0.296(4) -1.1317(11) 0.075(11) Uiso 0.50 1 d P D 1
H24C H -0.6856 -0.3150 -1.1574 0.090 Uiso 0.50 1 calc PR D 1
H24D H -0.6999 -0.2777 -1.1125 0.090 Uiso 0.50 1 calc PR D 1
C25B C -0.6230(9) -0.456(2) -1.1170(5) 0.027(4) Uiso 0.50 1 d P D 1
H25C H -0.6493 -0.5448 -1.1203 0.033 Uiso 0.50 1 calc PR D 1
H25D H -0.5815 -0.4674 -1.1309 0.033 Uiso 0.50 1 calc PR D 1
C21D C -0.5682(9) -0.306(2) -1.0740(5) 0.023(3) Uiso 0.50 1 d P D 2
H21E H -0.5302 -0.3361 -1.0896 0.028 Uiso 0.50 1 calc PR D 2
H21F H -0.5541 -0.2925 -1.0465 0.028 Uiso 0.50 1 calc PR D 2
C22D C -0.5929(16) -0.167(3) -1.0894(9) 0.055(8) Uiso 0.50 1 d P D 2
H22E H -0.5582 -0.0931 -1.0883 0.066 Uiso 0.50 1 calc PR D 2
H22F H -0.6286 -0.1327 -1.0725 0.066 Uiso 0.50 1 calc PR D 2
C23D C -0.6165(14) -0.179(3) -1.1308(8) 0.041(6) Uiso 0.50 1 d P D 2
H23E H -0.5792 -0.1806 -1.1489 0.049 Uiso 0.50 1 calc PR D 2
H23F H -0.6431 -0.0931 -1.1373 0.049 Uiso 0.50 1 calc PR D 2
C24D C -0.6640(10) -0.343(3) -1.1378(6) 0.033(5) Uiso 0.50 1 d P D 2
H24E H -0.7105 -0.3207 -1.1358 0.039 Uiso 0.50 1 calc PR D 2
H24F H -0.6555 -0.3856 -1.1640 0.039 Uiso 0.50 1 calc PR D 2
C25D C -0.6489(16) -0.425(4) -1.1129(10) 0.075(9) Uiso 0.50 1 d P D 2
H25E H -0.6248 -0.5008 -1.1275 0.090 Uiso 0.50 1 calc PR D 2
H25F H -0.6901 -0.4717 -1.1056 0.090 Uiso 0.50 1 calc PR D 2

loop_
_atom_site_aniso_label
_atom_site_aniso_U_11
_atom_site_aniso_U_22
_atom_site_aniso_U_33
_atom_site_aniso_U_23
_atom_site_aniso_U_13
_atom_site_aniso_U_12
Ba1A 0.01577(18) 0.01659(19) 0.01641(17) 0.00047(16) 0.00208(15) -0.00035(15)
I1A 0.0233(2) 0.0281(3) 0.0244(2) -0.0050(2) -0.00087(19) -0.00394(19)
I2A 0.0360(3) 0.0275(3) 0.0256(2) -0.0046(2) -0.0030(2) -0.0101(2)
O1A 0.027(3) 0.023(3) 0.026(3) 0.003(2) 0.006(2) -0.007(2)
O2A 0.028(3) 0.031(3) 0.038(3) -0.001(3) 0.002(3) 0.009(2)
O3A 0.042(3) 0.021(3) 0.025(3) 0.006(2) 0.005(2) -0.001(2)
O4A 0.022(3) 0.039(4) 0.038(3) -0.011(3) 0.011(2) -0.004(3)
O5A 0.033(3) 0.032(3) 0.027(3) 0.002(2) -0.008(2) 0.013(3)
C1A 0.020(4) 0.034(5) 0.029(4) -0.006(4) -0.003(3) 0.006(3)
C2A 0.021(4) 0.029(4) 0.028(4) -0.009(3) 0.003(3) 0.001(3)
C3A 0.026(4) 0.029(4) 0.023(4) 0.008(3) 0.010(3) 0.004(3)
C4A 0.038(5) 0.023(4) 0.044(5) -0.008(4) 0.020(4) -0.014(4)
C5A 0.042(5) 0.020(4) 0.033(4) 0.001(4) 0.017(4) 0.000(4)
C8A 0.040(6) 0.049(7) 0.082(8) 0.010(6) 0.024(6) 0.022(5)
C9A 0.039(5) 0.047(6) 0.055(6) 0.007(5) -0.004(5) 0.008(4)
C10A 0.032(5) 0.044(6) 0.035(5) 0.002(4) -0.004(4) 0.006(4)
C11A 0.062(7) 0.042(6) 0.022(4) -0.001(4) -0.007(4) -0.012(5)
C13A 0.048(6) 0.033(5) 0.039(5) 0.023(4) 0.007(4) -0.005(4)
C14A 0.040(5) 0.038(5) 0.048(6) 0.002(4) 0.018(4) -0.004(4)
C15C 0.079(7) 0.020(4) 0.035(5) 0.002(4) 0.021(5) -0.012(4)
C16A 0.028(4) 0.037(5) 0.063(7) -0.017(5) 0.018(4) -0.010(4)
C17A 0.027(4) 0.056(6) 0.034(5) -0.015(4) 0.004(4) -0.019(4)
C18A 0.015(3) 0.041(5) 0.033(4) -0.010(4) 0.000(3) -0.002(3)
C19A 0.012(3) 0.047(5) 0.038(5) -0.006(4) 0.003(3) 0.004(3)
C20A 0.020(4) 0.045(5) 0.025(4) -0.009(4) 0.002(3) 0.002(4)
C21A 0.033(5) 0.031(5) 0.025(4) -0.001(4) -0.004(3) 0.010(4)
C22A 0.029(5) 0.040(6) 0.055(6) -0.008(5) -0.020(4) 0.004(4)
C23A 0.025(4) 0.025(5) 0.072(7) 0.001(5) -0.006(4) 0.000(4)
C24A 0.043(6) 0.020(4) 0.068(7) 0.009(5) 0.031(5) 0.002(4)
C25A 0.047(6) 0.024(5) 0.036(5) -0.001(4) -0.007(4) 0.002(4)
Ba1B 0.01689(18) 0.0194(2) 0.01603(17) 0.00015(17) 0.00118(15) -0.00094(15)
I1B 0.0285(3) 0.0357(3) 0.0254(2) -0.0065(2) -0.0007(2) -0.0075(2)
I2B 0.0365(3) 0.0288(3) 0.0251(2) -0.0026(2) -0.0064(2) -0.0093(2)
O1B 0.032(3) 0.043(4) 0.042(4) -0.005(3) 0.018(3) 0.002(3)
O2B 0.029(3) 0.023(3) 0.027(3) 0.001(2) -0.003(2) 0.007(2)
O3B 0.031(3) 0.024(3) 0.023(3) -0.001(2) 0.012(2) -0.003(2)
O4B 0.038(3) 0.031(3) 0.033(3) 0.001(3) -0.002(3) 0.016(3)
O5B 0.068(5) 0.048(4) 0.027(3) 0.015(3) -0.007(3) -0.023(4)
C1B 0.045(6) 0.043(6) 0.080(8) -0.021(6) 0.036(6) -0.017(5)
C2B 0.029(5) 0.064(7) 0.056(7) -0.009(6) 0.017(4) -0.016(5)
C3B 0.036(5) 0.046(6) 0.048(6) 0.007(5) 0.016(4) 0.007(4)
C4B 0.043(5) 0.051(6) 0.030(4) 0.004(4) 0.004(4) 0.003(5)
C5B 0.045(6) 0.053(7) 0.036(5) -0.004(5) 0.014(4) -0.001(5)
C6B 0.030(4) 0.040(5) 0.020(4) 0.010(4) -0.002(3) 0.009(4)
C7B 0.030(4) 0.032(5) 0.039(5) 0.000(4) -0.008(4) 0.002(4)
C8B 0.021(4) 0.034(5) 0.057(6) 0.007(5) -0.011(4) 0.015(4)
C9B 0.049(6) 0.025(5) 0.040(5) 0.001(4) 0.016(4) 0.008(4)
C10B 0.049(6) 0.025(5) 0.034(5) 0.001(4) -0.008(4) -0.001(4)
C11B 0.048(5) 0.029(5) 0.036(5) -0.009(4) 0.024(5) -0.010(4)
C12B 0.036(5) 0.039(5) 0.031(4) 0.004(4) 0.009(4) -0.013(4)
C13B 0.033(4) 0.030(5) 0.027(4) -0.001(4) 0.003(3) 0.005(4)
C14B 0.028(4) 0.027(4) 0.027(4) 0.000(3) 0.009(3) -0.001(3)
C15B 0.020(4) 0.037(5) 0.029(4) -0.006(4) 0.002(3) -0.003(3)
C18B 0.052(6) 0.055(7) 0.056(6) 0.012(6) 0.019(5) 0.025(5)
C19B 0.038(6) 0.073(8) 0.072(8) -0.010(7) -0.028(6) 0.015(5)

loop_
_atom_type_symbol
_atom_type_description
_atom_type_scat_dispersion_real
_atom_type_scat_dispersion_imag
_atom_type_scat_source
C C 0.0033 0.0016 'International Tables Vol C Tables 4.2.6.8 and 6.1.1.4'
H H 0.0000 0.0000 'International Tables Vol C Tables 4.2.6.8 and 6.1.1.4'
O O 0.0106 0.0060 'International Tables Vol C Tables 4.2.6.8 and 6.1.1.4'
Ba Ba -0.3244 2.2819 'International Tables Vol C Tables 4.2.6.8 and 6.1.1.4'
I I -0.4742 1.8119 'International Tables Vol C Tables 4.2.6.8 and 6.1.1.4'

loop_
_geom_angle_atom_site_label_1
_geom_angle_atom_site_label_2
_geom_angle_atom_site_label_3
_geom_angle
O5A Ba1A O4A 79.11(19)
O5A Ba1A O2A 137.82(19)
O4A Ba1A O2A 141.4(2)
O5A Ba1A O1A 72.24(18)
O4A Ba1A O1A 149.72(19)
O2A Ba1A O1A 68.85(18)
O5A Ba1A O3A 149.82(18)
O4A Ba1A O3A 71.43(19)
O2A Ba1A O3A 70.28(18)
O1A Ba1A O3A 137.89(18)
O5A Ba1A I2A 83.06(13)
O4A Ba1A I2A 90.36(13)
O2A Ba1A I2A 85.10(13)
O1A Ba1A I2A 95.63(12)
O3A Ba1A I2A 90.60(13)
O5A Ba1A I1A 92.04(13)
O4A Ba1A I1A 88.07(13)
O2A Ba1A I1A 99.04(13)
O1A Ba1A I1A 83.44(12)
O3A Ba1A I1A 93.33(13)
I2A Ba1A I1A 175.059(19)
C5A O1A C1A 111.6(6)
C5A O1A Ba1A 124.1(5)
C1A O1A Ba1A 112.7(4)
C6A O2A C10A 104.1(11)
C6A O2A C6C 14.5(12)
C10A O2A C6C 116.9(10)
C6A O2A Ba1A 143.2(10)
C10A O2A Ba1A 110.7(5)
C6C O2A Ba1A 132.2(9)
C11A O3A C15C 112.0(7)
C11A O3A Ba1A 128.1(5)
C15C O3A Ba1A 116.4(5)
C16A O4A C20A 109.5(6)
C16A O4A Ba1A 121.9(5)
C20A O4A Ba1A 123.4(5)
C21A O5A C25A 112.9(7)
C21A O5A Ba1A 129.3(5)
C25A O5A Ba1A 117.8(5)
O1A C1A C2A 111.5(7)
O1A C1A H1AA 109.3
C2A C1A H1AA 109.3
O1A C1A H1AB 109.3
C2A C1A H1AB 109.3
H1AA C1A H1AB 108.0
C3A C2A C1A 110.0(7)
C3A C2A H2AA 109.7
C1A C2A H2AA 109.7
C3A C2A H2AB 109.7
C1A C2A H2AB 109.7
H2AA C2A H2AB 108.2
C2A C3A C4A 110.1(6)
C2A C3A H3AA 109.6
C4A C3A H3AA 109.6
C2A C3A H3AB 109.6
C4A C3A H3AB 109.6
H3AA C3A H3AB 108.2
C5A C4A C3A 109.7(7)
C5A C4A H4AA 109.7
C3A C4A H4AA 109.7
C5A C4A H4AB 109.7
C3A C4A H4AB 109.7
H4AA C4A H4AB 108.2
O1A C5A C4A 112.0(7)
O1A C5A H5AA 109.2
C4A C5A H5AA 109.2
O1A C5A H5AB 109.2
C4A C5A H5AB 109.2
H5AA C5A H5AB 107.9
O2A C6A C7A 111.5(16)
O2A C6A H6AA 109.3
C7A C6A H6AA 109.3
O2A C6A H6AB 109.3
C7A C6A H6AB 109.3
H6AA C6A H6AB 108.0
C8A C7A C6A 113.5(18)
C8A C7A H7AA 108.9
C6A C7A H7AA 108.9
C8A C7A H7AB 108.9
C6A C7A H7AB 108.9
H7AA C7A H7AB 107.7
C7C C6C O2A 111.3(15)
C7C C6C H6CA 109.4
O2A C6C H6CA 109.4
C7C C6C H6CB 109.4
O2A C6C H6CB 109.4
H6CA C6C H6CB 108.0
C6C C7C C8A 107.4(16)
C6C C7C H7CA 110.2
C8A C7C H7CA 110.2
C6C C7C H7CB 110.2
C8A C7C H7CB 110.2
H7CA C7C H7CB 108.5
C7A C8A C9A 110.9(12)
C7A C8A C7C 7.2(13)
C9A C8A C7C 107.2(10)
C7A C8A H8AA 109.5
C9A C8A H8AA 109.5
C7C C8A H8AA 105.9
C7A C8A H8AB 109.5
C9A C8A H8AB 109.5
C7C C8A H8AB 116.6
H8AA C8A H8AB 108.0
C7A C8A H8AC 92.5
C9A C8A H8AC 100.1
C7C C8A H8AC 99.3
H8AA C8A H8AC 132.7
H8AB C8A H8AC 25.3
C7A C8A H8AD 119.9
C9A C8A H8AD 118.9
C7C C8A H8AD 119.0
H8AA C8A H8AD 23.9
H8AB C8A H8AD 84.2
H8AC C8A H8AD 109.0
C10A C9A C8A 112.4(9)
C10A C9A H9AA 109.1
C8A C9A H9AA 109.1
C10A C9A H9AB 109.1
C8A C9A H9AB 109.1
H9AA C9A H9AB 107.8
O2A C10A C9A 110.9(8)
O2A C10A H10A 109.5
C9A C10A H10A 109.5
O2A C10A H10B 109.5
C9A C10A H10B 109.5
H10A C10A H10B 108.1
C12A C11A O3A 117.5(13)
C12A C11A C12C 14.1(14)
O3A C11A C12C 106.9(11)
C12A C11A H11A 107.9
O3A C11A H11A 107.9
C12C C11A H11A 121.5
C12A C11A H11B 107.9
O3A C11A H11B 107.9
C12C C11A H11B 104.7
H11A C11A H11B 107.2
C12A C11A H11C 108.7
O3A C11A H11C 113.2
C12C C11A H11C 107.4
H11A C11A H11C 100.0
H11B C11A H11C 7.6
C12A C11A H11D 107.7
O3A C11A H11D 100.7
C12C C11A H11D 120.5
H11A C11A H11D 9.1
H11B C11A H11D 115.3
H11C C11A H11D 108.3
C11A C12A C13A 114.6(17)
C11A C12A H12A 108.6
C13A C12A H12A 108.6
C11A C12A H12B 108.6
C13A C12A H12B 108.6
H12A C12A H12B 107.6
C13A C12C C11A 105.8(14)
C13A C12C H12C 110.6
C11A C12C H12C 110.6
C13A C12C H12D 110.6
C11A C12C H12D 110.6
H12C C12C H12D 108.7
C12C C13A C12A 15.5(12)
C12C C13A C14A 107.2(11)
C12A C13A C14A 113.2(11)
C12C C13A H13A 98.9
C12A C13A H13A 108.9
C14A C13A H13A 108.9
C12C C13A H13B 124.1
C12A C13A H13B 108.9
C14A C13A H13B 108.9
H13A C13A H13B 107.7
C12C C13A H13C 110.8
C12A C13A H13C 117.0
C14A C13A H13C 116.3
H13A C13A H13C 18.5
H13B C13A H13C 89.2
C12C C13A H13D 111.4
C12A C13A H13D 96.0
C14A C13A H13D 102.2
H13A C13A H13D 127.1
H13B C13A H13D 19.8
H13C C13A H13D 108.7
C15C C14A C13A 107.5(9)
C15C C14A H14A 110.2
C13A C14A H14A 110.2
C15C C14A H14B 110.2
C13A C14A H14B 110.2
H14A C14A H14B 108.5
C15C C14A H14C 109.2
C13A C14A H14C 113.0
H14A C14A H14C 2.8
H14B C14A H14C 106.7
C15C C14A H14D 116.0
C13A C14A H14D 102.5
H14A C14A H14D 110.1
H14B C14A H14D 8.1
H14C C14A H14D 108.6
O3A C15C C14A 111.8(8)
O3A C15C H15C 109.3
C14A C15C H15C 109.3
O3A C15C H15D 109.3
C14A C15C H15D 109.3
H15C C15C H15D 107.9
O4A C16A C17A 111.1(8)
O4A C16A H16A 109.4
C17A C16A H16A 109.4
O4A C16A H16B 109.4
C17A C16A H16B 109.4
H16A C16A H16B 108.0
C18A C17A C16A 110.4(8)
C18A C17A H17A 109.6
C16A C17A H17A 109.6
C18A C17A H17B 109.6
C16A C17A H17B 109.6
H17A C17A H17B 108.1
C17A C18A C19A 109.7(7)
C17A C18A H18A 109.7
C19A C18A H18A 109.7
C17A C18A H18B 109.7
C19A C18A H18B 109.7
H18A C18A H18B 108.2
C20A C19A C18A 110.7(8)
C20A C19A H19A 109.5
C18A C19A H19A 109.5
C20A C19A H19B 109.5
C18A C19A H19B 109.5
H19A C19A H19B 108.1
O4A C20A C19A 111.5(7)
O4A C20A H20A 109.3
C19A C20A H20A 109.3
O4A C20A H20B 109.3
C19A C20A H20B 109.3
H20A C20A H20B 108.0
O5A C21A C22A 111.7(8)
O5A C21A H21A 109.3
C22A C21A H21A 109.3
O5A C21A H21B 109.3
C22A C21A H21B 109.3
H21A C21A H21B 107.9
C21A C22A C23A 110.3(8)
C21A C22A H22A 109.6
C23A C22A H22A 109.6
C21A C22A H22B 109.6
C23A C22A H22B 109.6
H22A C22A H22B 108.1
C24A C23A C22A 109.7(8)
C24A C23A H23A 109.7
C22A C23A H23A 109.7
C24A C23A H23B 109.7
C22A C23A H23B 109.7
H23A C23A H23B 108.2
C25A C24A C23A 111.8(8)
C25A C24A H24A 109.3
C23A C24A H24A 109.2
C25A C24A H24B 109.3
C23A C24A H24B 109.3
H24A C24A H24B 107.9
O5A C25A C24A 109.7(8)
O5A C25A H25A 109.7
C24A C25A H25A 109.7
O5A C25A H25B 109.7
C24A C25A H25B 109.7
H25A C25A H25B 108.2
O2B Ba1B O5B 145.3(2)
O2B Ba1B O4B 139.16(18)
O5B Ba1B O4B 73.2(2)
O2B Ba1B O3B 72.62(17)
O5B Ba1B O3B 142.1(2)
O4B Ba1B O3B 70.23(19)
O2B Ba1B O1B 76.40(19)
O5B Ba1B O1B 69.5(2)
O4B Ba1B O1B 142.1(2)
O3B Ba1B O1B 147.63(19)
O2B Ba1B I2B 82.69(13)
O5B Ba1B I2B 90.93(15)
O4B Ba1B I2B 84.54(14)
O3B Ba1B I2B 95.50(12)
O1B Ba1B I2B 89.64(15)
O2B Ba1B I1B 93.68(13)
O5B Ba1B I1B 91.76(15)
O4B Ba1B I1B 98.62(14)
O3B Ba1B I1B 83.89(12)
O1B Ba1B I1B 88.98(15)
I2B Ba1B I1B 176.33(2)
C1B O1B C5B 111.0(7)
C1B O1B Ba1B 121.6(5)
C5B O1B Ba1B 120.3(6)
C10B O2B C6B 112.2(7)
C10B O2B Ba1B 120.7(5)
C6B O2B Ba1B 127.1(5)
C15B O3B C11B 112.3(6)
C15B O3B Ba1B 115.7(4)
C11B O3B Ba1B 120.9(4)
C20B O4B C16D 97.0(16)
C20B O4B C16B 111.4(12)
C16D O4B C16B 15.9(13)
C20B O4B C20D 17.0(12)
C16D O4B C20D 107.3(16)
C16B O4B C20D 119.5(12)
C20B O4B Ba1B 118.6(9)
C16D O4B Ba1B 139.6(12)
C16B O4B Ba1B 128.4(7)
C20D O4B Ba1B 112.0(10)
C21D O5B C25D 113.8(16)
C21D O5B C25B 107.1(11)
C25D O5B C25B 24.4(13)
C21D O5B C21B 20.0(12)
C25D O5B C21B 108.0(18)
C25B O5B C21B 110.2(15)
C21D O5B Ba1B 122.4(8)
C25D O5B Ba1B 123.7(14)
C25B O5B Ba1B 126.3(8)
C21B O5B Ba1B 123.5(13)
O1B C1B C2B 111.4(9)
O1B C1B H1BA 109.3
C2B C1B H1BA 109.3
O1B C1B H1BB 109.3
C2B C1B H1BB 109.3
H1BA C1B H1BB 108.0
C3B C2B C1B 110.4(10)
C3B C2B H2BA 109.6
C1B C2B H2BA 109.6
C3B C2B H2BB 109.6
C1B C2B H2BB 109.6
H2BA C2B H2BB 108.1
C2B C3B C4B 110.8(8)
C2B C3B H3BA 109.5
C4B C3B H3BA 109.5
C2B C3B H3BB 109.5
C4B C3B H3BB 109.5
H3BA C3B H3BB 108.1
C5B C4B C3B 110.0(9)
C5B C4B H4BA 109.7
C3B C4B H4BA 109.7
C5B C4B H4BB 109.7
C3B C4B H4BB 109.7
H4BA C4B H4BB 108.2
O1B C5B C4B 109.0(9)
O1B C5B H5BA 109.9
C4B C5B H5BA 109.9
O1B C5B H5BB 109.9
C4B C5B H5BB 109.9
H5BA C5B H5BB 108.3
O2B C6B C7B 112.5(7)
O2B C6B H6BA 109.1
C7B C6B H6BA 109.1
O2B C6B H6BB 109.1
C7B C6B H6BB 109.1
H6BA C6B H6BB 107.8
C6B C7B C8B 109.5(8)
C6B C7B H7BA 109.8
C8B C7B H7BA 109.8
C6B C7B H7BB 109.8
C8B C7B H7BB 109.8
H7BA C7B H7BB 108.2
C9B C8B C7B 109.8(8)
C9B C8B H8BA 109.7
C7B C8B H8BA 109.7
C9B C8B H8BB 109.7
C7B C8B H8BB 109.7
H8BA C8B H8BB 108.2
C8B C9B C10B 110.5(8)
C8B C9B H9BA 109.5
C10B C9B H9BA 109.5
C8B C9B H9BB 109.5
C10B C9B H9BB 109.5
H9BA C9B H9BB 108.1
O2B C10B C9B 111.9(8)
O2B C10B H10C 109.2
C9B C10B H10C 109.2
O2B C10B H10D 109.2
C9B C10B H10D 109.2
H10C C10B H10D 107.9
O3B C11B C12B 109.2(7)
O3B C11B H11E 109.8
C12B C11B H11E 109.8
O3B C11B H11F 109.8
C12B C11B H11F 109.8
H11E C11B H11F 108.3
C13B C12B C11B 111.8(8)
C13B C12B H12E 109.2
C11B C12B H12E 109.2
C13B C12B H12F 109.2
C11B C12B H12F 109.2
H12E C12B H12F 107.9
C12B C13B C14B 108.7(7)
C12B C13B H13E 109.9
C14B C13B H13E 109.9
C12B C13B H13F 109.9
C14B C13B H13F 109.9
H13E C13B H13F 108.3
C15B C14B C13B 111.2(7)
C15B C14B H14E 109.4
C13B C14B H14E 109.4
C15B C14B H14F 109.4
C13B C14B H14F 109.4
H14E C14B H14F 108.0
O3B C15B C14B 110.8(7)
O3B C15B H15E 109.5
C14B C15B H15E 109.5
O3B C15B H15F 109.5
C14B C15B H15F 109.5
H15E C15B H15F 108.1
O4B C16B C17B 110.2(13)
O4B C16B H16C 109.6
C17B C16B H16C 109.6
O4B C16B H16D 109.6
C17B C16B H16D 109.6
H16C C16B H16D 108.1
C16B C17B C18B 107.5(15)
C16B C17B H17C 110.2
C18B C17B H17C 110.2
C16B C17B H17D 110.2
C18B C17B H17D 110.2
H17C C17B H17D 108.5
O4B C16D C17D 112(2)
O4B C16D H16E 109.2
C17D C16D H16E 109.2
O4B C16D H16F 109.2
C17D C16D H16F 109.2
H16E C16D H16F 107.9
C18B C17D C16D 114(2)
C18B C17D H17E 108.8
C16D C17D H17E 108.8
C18B C17D H17F 108.8
C16D C17D H17F 108.8
H17E C17D H17F 107.7
C17D C18B C19B 109.8(14)
C17D C18B C17B 11.0(15)
C19B C18B C17B 109.3(11)
C17D C18B H18C 118.7
C19B C18B H18C 109.8
C17B C18B H18C 109.8
C17D C18B H18D 99.9
C19B C18B H18D 109.8
C17B C18B H18D 109.8
H18C C18B H18D 108.3
C17D C18B H18E 120.3
C19B C18B H18E 100.8
C17B C18B H18E 130.1
H18C C18B H18E 95.4
H18D C18B H18E 20.4
C17D C18B H18F 102.2
C19B C18B H18F 116.1
C17B C18B H18F 93.0
H18C C18B H18F 16.9
H18D C18B H18F 117.3
H18E C18B H18F 108.5
C20D C19B C18B 117.7(14)
C20D C19B C20B 14.4(13)
C18B C19B C20B 104.0(11)
C20D C19B H19C 107.5
C18B C19B H19C 111.0
C20B C19B H19C 111.0
C20D C19B H19D 100.1
C18B C19B H19D 110.9
C20B C19B H19D 110.9
H19C C19B H19D 109.0
C20D C19B H19E 118.6
C18B C19B H19E 97.5
C20B C19B H19E 128.5
H19C C19B H19E 103.6
H19D C19B H19E 18.7
C20D C19B H19F 104.1
C18B C19B H19F 111.9
C20B C19B H19F 107.3
H19C C19B H19F 3.7
H19D C19B H19F 111.5
H19E C19B H19F 106.9
O4B C20B C19B 106.2(13)
O4B C20B H20C 110.5
C19B C20B H20C 110.5
O4B C20B H20D 110.5
C19B C20B H20D 110.5
H20C C20B H20D 108.7
C19B C20D O4B 110.8(16)
C19B C20D H20E 109.5
O4B C20D H20E 109.5
C19B C20D H20F 109.5
O4B C20D H20F 109.5
H20E C20D H20F 108.1
C22B C21B O5B 116(3)
C22B C21B H21C 108.3
O5B C21B H21C 108.3
C22B C21B H21D 108.4
O5B C21B H21D 108.3
H21C C21B H21D 107.4
C21B C22B C23B 118(3)
C21B C22B H22C 107.7
C23B C22B H22C 107.8
C21B C22B H22D 108.0
C23B C22B H22D 108.0
H22C C22B H22D 107.2
C24B C23B C22B 100(3)
C24B C23B H23C 111.8
C22B C23B H23C 111.8
C24B C23B H23D 111.8
C22B C23B H23D 111.9
H23C C23B H23D 109.5
C23B C24B C25B 116(3)
C23B C24B H24C 108.2
C25B C24B H24C 108.2
C23B C24B H24D 108.2
C25B C24B H24D 108.2
H24C C24B H24D 107.3
O5B C25B C24B 97.2(16)
O5B C25B H25C 112.3
C24B C25B H25C 112.3
O5B C25B H25D 112.3
C24B C25B H25D 112.3
H25C C25B H25D 109.9
O5B C21D C22D 112.3(18)
O5B C21D H21E 109.1
C22D C21D H21E 109.3
O5B C21D H21F 109.1
C22D C21D H21F 109.0
H21E C21D H21F 107.8
C21D C22D C23D 112(2)
C21D C22D H22E 109.0
C23D C22D H22E 109.0
C21D C22D H22F 109.3
C23D C22D H22F 109.3
H22E C22D H22F 107.8
C22D C23D C24D 111(2)
C22D C23D H23E 109.5
C24D C23D H23E 109.4
C22D C23D H23F 109.2
C24D C23D H23F 109.3
H23E C23D H23F 108.0
C25D C24D C23D 107(2)
C25D C24D H24E 110.3
C23D C24D H24E 110.3
C25D C24D H24F 110.3
C23D C24D H24F 110.3
H24E C24D H24F 108.6
C24D C25D O5B 136(3)
C24D C25D H25E 103.1
O5B C25D H25E 103.1
C24D C25D H25F 103.1
O5B C25D H25F 103.1
H25E C25D H25F 105.1

loop_
_geom_bond_atom_site_label_1
_geom_bond_atom_site_label_2
_geom_bond_distance
Ba1A O5A 2.715(6)
Ba1A O4A 2.761(6)
Ba1A O2A 2.772(5)
Ba1A O1A 2.779(5)
Ba1A O3A 2.783(6)
Ba1A I2A 3.3654(7)
Ba1A I1A 3.4003(6)
O1A C5A 1.426(9)
O1A C1A 1.429(10)
O2A C6A 1.40(2)
O2A C10A 1.433(11)
O2A C6C 1.49(2)
O3A C11A 1.424(10)
O3A C15C 1.437(10)
O4A C16A 1.456(10)
O4A C20A 1.459(10)
O5A C21A 1.451(10)
O5A C25A 1.456(11)
C1A C2A 1.521(11)
C1A H1AA 0.9900
C1A H1AB 0.9900
C2A C3A 1.520(12)
C2A H2AA 0.9900
C2A H2AB 0.9900
C3A C4A 1.533(12)
C3A H3AA 0.9900
C3A H3AB 0.9900
C4A C5A 1.503(11)
C4A H4AA 0.9900
C4A H4AB 0.9900
C5A H5AA 0.9900
C5A H5AB 0.9900
C6A C7A 1.56(3)
C6A H6AA 0.9900
C6A H6AB 0.9900
C7A C8A 1.28(2)
C7A H7AA 0.9900
C7A H7AB 0.9900
C6C C7C 1.44(3)
C6C H6CA 0.9900
C6C H6CB 0.9900
C7C C8A 1.74(2)
C7C H7CA 0.9900
C7C H7CB 0.9900
C8A C9A 1.504(16)
C8A H8AA 0.9900
C8A H8AB 0.9900
C8A H8AC 1.0007
C8A H8AD 0.9982
C9A C10A 1.494(14)
C9A H9AA 0.9900
C9A H9AB 0.9900
C10A H10A 0.9900
C10A H10B 0.9900
C11A C12A 1.37(3)
C11A C12C 1.58(2)
C11A H11A 0.9900
C11A H11B 0.9900
C11A H11C 0.9932
C11A H11D 0.9971
C12A C13A 1.55(3)
C12A H12A 0.9900
C12A H12B 0.9900
C12C C13A 1.51(2)
C12C H12C 0.9900
C12C H12D 0.9900
C13A C14A 1.547(14)
C13A H13A 0.9900
C13A H13B 0.9900
C13A H13C 0.9993
C13A H13D 0.9973
C14A C15C 1.496(12)
C14A H14A 0.9900
C14A H14B 0.9900
C14A H14C 0.9934
C14A H14D 0.9972
C15C H15C 0.9900
C15C H15D 0.9900
C16A C17A 1.518(14)
C16A H16A 0.9900
C16A H16B 0.9900
C17A C18A 1.514(12)
C17A H17A 0.9900
C17A H17B 0.9900
C18A C19A 1.533(11)
C18A H18A 0.9900
C18A H18B 0.9900
C19A C20A 1.495(11)
C19A H19A 0.9900
C19A H19B 0.9900
C20A H20A 0.9900
C20A H20B 0.9900
C21A C22A 1.487(11)
C21A H21A 0.9900
C21A H21B 0.9900
C22A C23A 1.542(14)
C22A H22A 0.9900
C22A H22B 0.9900
C23A C24A 1.514(16)
C23A H23A 0.9900
C23A H23B 0.9900
C24A C25A 1.501(14)
C24A H24A 0.9900
C24A H24B 0.9900
C25A H25A 0.9900
C25A H25B 0.9900
Ba1B O2B 2.723(6)
Ba1B O5B 2.757(6)
Ba1B O4B 2.770(5)
Ba1B O3B 2.772(5)
Ba1B O1B 2.789(6)
Ba1B I2B 3.3701(7)
Ba1B I1B 3.3996(7)
O1B C1B 1.421(12)
O1B C5B 1.447(12)
O2B C10B 1.426(11)
O2B C6B 1.425(10)
O3B C15B 1.448(10)
O3B C11B 1.455(10)
O4B C20B 1.35(2)
O4B C16D 1.35(3)
O4B C16B 1.486(18)
O4B C20D 1.52(2)
O5B C21D 1.397(18)
O5B C25D 1.47(3)
O5B C25B 1.475(18)
O5B C21B 1.49(3)
C1B C2B 1.505(16)
C1B H1BA 0.9900
C1B H1BB 0.9900
C2B C3B 1.483(15)
C2B H2BA 0.9900
C2B H2BB 0.9900
C3B C4B 1.523(15)
C3B H3BA 0.9900
C3B H3BB 0.9900
C4B C5B 1.515(14)
C4B H4BA 0.9900
C4B H4BB 0.9900
C5B H5BA 0.9900
C5B H5BB 0.9900
C6B C7B 1.504(12)
C6B H6BA 0.9900
C6B H6BB 0.9900
C7B C8B 1.548(13)
C7B H7BA 0.9900
C7B H7BB 0.9900
C8B C9B 1.490(14)
C8B H8BA 0.9900
C8B H8BB 0.9900
C9B C10B 1.504(14)
C9B H9BA 0.9900
C9B H9BB 0.9900
C10B H10C 0.9900
C10B H10D 0.9900
C11B C12B 1.526(12)
C11B H11E 0.9900
C11B H11F 0.9900
C12B C13B 1.513(12)
C12B H12E 0.9900
C12B H12F 0.9900
C13B C14B 1.531(12)
C13B H13E 0.9900
C13B H13F 0.9900
C14B C15B 1.511(11)
C14B H14E 0.9900
C14B H14F 0.9900
C15B H15E 0.9900
C15B H15F 0.9900
C16B C17B 1.51(2)
C16B H16C 0.9900
C16B H16D 0.9900
C17B C18B 1.62(2)
C17B H17C 0.9900
C17B H17D 0.9900
C16D C17D 1.49(4)
C16D H16E 0.9900
C16D H16F 0.9900
C17D C18B 1.34(3)
C17D H17E 0.9900
C17D H17F 0.9900
C18B C19B 1.517(17)
C18B H18C 0.9900
C18B H18D 0.9900
C18B H18E 1.0001
C18B H18F 1.0019
C19B C20D 1.40(3)
C19B C20B 1.65(2)
C19B H19C 0.9900
C19B H19D 0.9900
C19B H19E 1.0007
C19B H19F 1.0013
C20B H20C 0.9900
C20B H20D 0.9900
C20D H20E 0.9900
C20D H20F 0.9900
C21B C22B 1.28(4)
C21B H21C 0.9900
C21B H21D 0.9900
C22B C23B 1.59(4)
C22B H22C 0.9900
C22B H22D 0.9900
C23B C24B 1.16(4)
C23B H23C 0.9900
C23B H23D 0.9900
C24B C25B 1.78(4)
C24B H24C 0.9900
C24B H24D 0.9900
C25B H25C 0.9900
C25B H25D 0.9900
C21D C22D 1.48(4)
C21D H21E 0.9900
C21D H21F 0.9900
C22D C23D 1.50(4)
C22D H22E 0.9900
C22D H22F 0.9900
C23D C24D 1.82(3)
C23D H23E 0.9900
C23D H23F 0.9900
C24D C25D 1.18(4)
C24D H24E 0.9900
C24D H24F 0.9900
C25D H25E 0.9900
C25D H25F 0.9900
